data_2107300
loop_
_publ_author_name
'McMillen, Colin D.'
'Comer, Sara'
'Fulle, Kyle'
'Sanjeewa, Liurukara D.'
'Kolis, Joseph W.'

_publ_section_title
;
 Crystal chemistry of hydrothermally grown ternary alkali rare earth
 fluorides
;
_journal_issue 6
_journal_name_full 'Acta Crystallographica Section B'
_journal_page_first 768
_journal_page_last 776
_journal_paper_doi 10.1107/S2052520615017916
_journal_volume 71
_journal_year 2015
_chemical_formula_sum 'F10 K Lu3'
_chemical_formula_weight 754.01
_chemical_name_systematic
;
 ?
;
_space_group_IT_number 186
_symmetry_cell_setting hexagonal
_symmetry_space_group_name_Hall 'P 6c -2c'
_symmetry_space_group_name_H-M 'P 63 m c'
_atom_sites_solution_hydrogens none
_atom_sites_solution_primary direct
_atom_sites_solution_secondary difmap
_audit_creation_method SHELXL-97
_cell_angle_alpha 90.00
_cell_angle_beta 90.00
_cell_angle_gamma 120.00
_cell_formula_units_Z 4
_cell_length_a 8.0420(11)
_cell_length_b 8.0420(11)
_cell_length_c 13.154(3)
_cell_measurement_reflns_used 3712
_cell_measurement_temperature 293(2)
_cell_measurement_theta_max 25.9062
_cell_measurement_theta_min 2.9231
_cell_volume 736.7(2)
_computing_cell_refinement 'CrystalClear (Rigaku/MSC, 2006)'
_computing_data_collection 'CrystalClear (Rigaku/MSC, 2006)'
_computing_data_reduction 'CrystalClear (Rigaku/MSC, 2006)'
_computing_molecular_graphics 'DIAMOND (Bradenburg, 1999)'
_computing_publication_material 'SHELXL-97 (Sheldrick, 1997)'
_computing_structure_refinement 'SHELXL-97 (Sheldrick, 1997)'
_computing_structure_solution 'SHELXS-97 (Sheldrick, 1990)'
_diffrn_ambient_temperature 293(2)
_diffrn_detector_area_resol_mean 14.6199
_diffrn_measured_fraction_theta_full 0.997
_diffrn_measured_fraction_theta_max 0.997
_diffrn_measurement_device_type 'Rigaku AFC8S'
_diffrn_measurement_method '\w scans'
_diffrn_radiation_monochromator graphite
_diffrn_radiation_source 'fine-focus sealed tube'
_diffrn_radiation_type MoK\a
_diffrn_radiation_wavelength 0.71073
_diffrn_reflns_av_R_equivalents 0.0857
_diffrn_reflns_av_sigmaI/netI 0.0365
_diffrn_reflns_limit_h_max 9
_diffrn_reflns_limit_h_min -9
_diffrn_reflns_limit_k_max 8
_diffrn_reflns_limit_k_min -9
_diffrn_reflns_limit_l_max 15
_diffrn_reflns_limit_l_min -15
_diffrn_reflns_number 5397
_diffrn_reflns_theta_full 25.18
_diffrn_reflns_theta_max 25.18
_diffrn_reflns_theta_min 2.92
_diffrn_standards_decay_% 0
_diffrn_standards_interval_count 0
_diffrn_standards_interval_time 0
_diffrn_standards_number 0
_exptl_absorpt_coefficient_mu 40.592
_exptl_absorpt_correction_T_max 1.0000
_exptl_absorpt_correction_T_min 0.3076
_exptl_absorpt_correction_type multi-scan
_exptl_absorpt_process_details 'REQAB,RIGAKU/MSC,The Woodlands,TX,USA,1999.'
_exptl_crystal_colour colorless
_exptl_crystal_density_diffrn 6.798
_exptl_crystal_density_meas ?
_exptl_crystal_density_method 'not measured'
_exptl_crystal_description block
_exptl_crystal_F_000 1288
_exptl_crystal_size_max 0.26
_exptl_crystal_size_mid 0.21
_exptl_crystal_size_min 0.20
_refine_diff_density_max 2.736
_refine_diff_density_min -1.917
_refine_ls_abs_structure_details 'Flack H D (1983), Acta Cryst. A39, 876-881'
_refine_ls_abs_structure_Flack 0.02(6)
_refine_ls_extinction_coef 0.0025(2)
_refine_ls_extinction_expression Fc^*^=kFc[1+0.001xFc^2^\l^3^/sin(2\q)]^-1/4^
_refine_ls_extinction_method SHELXL
_refine_ls_goodness_of_fit_ref 1.187
_refine_ls_hydrogen_treatment none
_refine_ls_matrix_type full
_refine_ls_number_parameters 59
_refine_ls_number_reflns 547
_refine_ls_number_restraints 25
_refine_ls_restrained_S_all 1.166
_refine_ls_R_factor_all 0.0288
_refine_ls_R_factor_gt 0.0285
_refine_ls_shift/su_max 0.000
_refine_ls_shift/su_mean 0.000
_refine_ls_structure_factor_coef Fsqd
_refine_ls_weighting_details 'calc w=1/[\s^2^(Fo^2^)+(0.0418P)^2^+5.7237P] where P=(Fo^2^+2Fc^2^)/3'
_refine_ls_weighting_scheme calc
_refine_ls_wR_factor_gt 0.0758
_refine_ls_wR_factor_ref 0.0759
_reflns_number_gt 542
_reflns_number_total 547
_reflns_threshold_expression >2sigma(I)
_cod_data_source_file bp5082sup1.cif
_cod_data_source_block KLu3F10
_cod_depositor_comments
;
The following automatic conversions were performed:

'_symmetry_cell_setting' value 'Hexagonal' changed to 'hexagonal'
according to
/usr/data/users/saulius/crontab/automatic-downloads/rss-feeds/IUCr/lib/dictionaries/cif_core.dic
dictionary named 'cif_core.dic' version 2.4.2 from 2011-04-26.

'_exptl_crystal_density_meas' value 'not measured' was changed to '?'
- the value is perceived as not measured.

Automatic conversion script
Id: cif_fix_values 4268 2015-11-12 08:31:59Z antanas 
;
_cod_original_cell_volume 736.8(2)
_cod_original_sg_symbol_H-M P6(3)mc
_cod_database_code 2107300
_cod_database_fobs_code 2107300

loop_
_symmetry_equiv_pos_as_xyz
'x, y, z'
'-y, x-y, z'
'-x+y, -x, z'
'-x, -y, z+1/2'
'y, -x+y, z+1/2'
'x-y, x, z+1/2'
'-y, -x, z'
'-x+y, y, z'
'x, x-y, z'
'y, x, z+1/2'
'x-y, -y, z+1/2'
'-x, -x+y, z+1/2'

loop_
_atom_site_type_symbol
_atom_site_label
_atom_site_fract_x
_atom_site_fract_y
_atom_site_fract_z
_atom_site_U_iso_or_equiv
_atom_site_adp_type
_atom_site_calc_flag
_atom_site_refinement_flags
_atom_site_occupancy
_atom_site_symmetry_multiplicity
K K1 0.6667 0.3333 0.0482(16) 0.0097(18) Uani d S 1 6
K K2 1.0000 0.0000 0.3016(18) 0.0132(15) Uani d S 1 6
Lu Lu1 0.98918(12) 0.49459(6) 0.30267(5) 0.0067(3) Uani d S 1 2
Lu Lu2 0.65254(9) 0.82627(5) 0.04309(7) 0.0059(3) Uani d S 1 2
F F1 0.6667 0.3333 0.2564(15) 0.011(3) Uani d SU 1 6
F F2 0.3333 0.6667 0.0886(13) 0.002(3) Uani d SU 1 6
F F3 0.9664(15) 0.4832(7) 0.4769(10) 0.007(3) Uani d S 1 2
F F4 0.6323(15) 0.8161(8) -0.1329(10) 0.012(3) Uani d SU 1 2
F F5 0.6626(11) 0.9970(11) 0.1693(16) 0.0178(14) Uani d U 1 1
F F6 1.2229(8) 0.7771(8) 0.3416(8) 0.014(2) Uani d S 1 2
F F7 0.8881(9) 1.1119(9) 0.0106(8) 0.016(2) Uani d S 1 2

loop_
_atom_site_aniso_label
_atom_site_aniso_U_11
_atom_site_aniso_U_22
_atom_site_aniso_U_33
_atom_site_aniso_U_12
_atom_site_aniso_U_13
_atom_site_aniso_U_23
K1 0.013(2) 0.013(2) 0.004(4) 0.0063(11) 0.000 0.000
K2 0.014(2) 0.014(2) 0.011(4) 0.0070(10) 0.000 0.000
Lu1 0.0087(4) 0.0085(4) 0.0030(5) 0.0043(2) -0.0005(5) -0.0002(2)
Lu2 0.0075(4) 0.0071(4) 0.0034(4) 0.0037(2) 0.0004(6) 0.0002(3)
F1 0.013(4) 0.013(4) 0.009(5) 0.0065(19) 0.000 0.000
F2 0.003(3) 0.003(3) 0.002(5) 0.0013(17) 0.000 0.000
F3 0.009(5) 0.005(4) 0.009(6) 0.004(3) 0.006(4) 0.003(2)
F4 0.011(5) 0.017(5) 0.006(6) 0.005(2) -0.002(4) -0.0008(19)
F5 0.021(3) 0.019(3) 0.007(3) 0.004(3) 0.004(2) -0.002(3)
F6 0.016(4) 0.016(4) 0.008(5) 0.007(5) 0.000(2) 0.000(2)
F7 0.016(4) 0.016(4) 0.011(5) 0.004(5) 0.002(2) -0.002(2)

loop_
_atom_type_symbol
_atom_type_description
_atom_type_scat_dispersion_real
_atom_type_scat_dispersion_imag
_atom_type_scat_source
F F 0.0171 0.0103 'International Tables Vol C Tables 4.2.6.8 and 6.1.1.4'
K K 0.2009 0.2494 'International Tables Vol C Tables 4.2.6.8 and 6.1.1.4'
Lu Lu -0.4720 5.8584 'International Tables Vol C Tables 4.2.6.8 and 6.1.1.4'

loop_
_geom_angle_atom_site_label_1
_geom_angle_atom_site_label_2
_geom_angle_atom_site_label_3
_geom_angle_site_symmetry_1
_geom_angle_site_symmetry_3
_geom_angle
F3 K1 F3 6_544 4_764 108.8(5)
F3 K1 F3 6_544 5_564 108.8(5)
F3 K1 F3 4_764 5_564 108.8(5)
F3 K1 F1 6_544 . 110.1(5)
F3 K1 F1 4_764 . 110.1(5)
F3 K1 F1 5_564 . 110.1(5)
F3 K1 F6 6_544 4_764 57.9(4)
F3 K1 F6 4_764 4_764 57.9(4)
F3 K1 F6 5_564 4_764 99.4(8)
F1 K1 F6 . 4_764 150.5(3)
F3 K1 F6 6_544 6_544 57.9(4)
F3 K1 F6 4_764 6_544 99.4(8)
F3 K1 F6 5_564 6_544 57.9(4)
F1 K1 F6 . 6_544 150.5(3)
F6 K1 F6 4_764 6_544 50.5(5)
F3 K1 F6 6_544 5_564 99.4(8)
F3 K1 F6 4_764 5_564 57.9(4)
F3 K1 F6 5_564 5_564 57.9(4)
F1 K1 F6 . 5_564 150.5(3)
F6 K1 F6 4_764 5_564 50.5(5)
F6 K1 F6 6_544 5_564 50.5(5)
F3 K1 F7 6_544 1_545 58.81(15)
F3 K1 F7 4_764 1_545 58.81(15)
F3 K1 F7 5_564 1_545 150.8(10)
F1 K1 F7 . 1_545 99.1(5)
F6 K1 F7 4_764 1_545 51.4(3)
F6 K1 F7 6_544 1_545 96.1(6)
F6 K1 F7 5_564 1_545 96.1(6)
F3 K1 F7 6_544 3_565 58.81(15)
F3 K1 F7 4_764 3_565 150.8(10)
F3 K1 F7 5_564 3_565 58.81(15)
F1 K1 F7 . 3_565 99.1(5)
F6 K1 F7 4_764 3_565 96.1(6)
F6 K1 F7 6_544 3_565 51.4(3)
F6 K1 F7 5_564 3_565 96.1(6)
F7 K1 F7 1_545 3_565 117.6(3)
F3 K1 F7 6_544 2_765 150.8(10)
F3 K1 F7 4_764 2_765 58.81(15)
F3 K1 F7 5_564 2_765 58.81(15)
F1 K1 F7 . 2_765 99.1(5)
F6 K1 F7 4_764 2_765 96.1(6)
F6 K1 F7 6_544 2_765 96.1(6)
F6 K1 F7 5_564 2_765 51.4(3)
F7 K1 F7 1_545 2_765 117.6(3)
F7 K1 F7 3_565 2_765 117.6(3)
F3 K1 F5 6_544 7_765 100.6(2)
F3 K1 F5 4_764 7_765 58.1(4)
F3 K1 F5 5_564 7_765 150.5(4)
F1 K1 F5 . 7_765 59.3(5)
F6 K1 F5 4_764 7_765 94.5(4)
F6 K1 F5 6_544 7_765 144.4(6)
F6 K1 F5 5_564 7_765 116.1(4)
F7 K1 F5 1_545 7_765 49.4(3)
F7 K1 F5 3_565 7_765 145.1(6)
F7 K1 F5 2_765 7_765 94.1(2)
F3 K1 F5 6_544 2_765 150.5(4)
F3 K1 F5 4_764 2_765 58.1(4)
F3 K1 F5 5_564 2_765 100.6(2)
F1 K1 F5 . 2_765 59.3(5)
F6 K1 F5 4_764 2_765 116.1(4)
F6 K1 F5 6_544 2_765 144.4(6)
F6 K1 F5 5_564 2_765 94.5(4)
F7 K1 F5 1_545 2_765 94.1(2)
F7 K1 F5 3_565 2_765 145.1(6)
F7 K1 F5 2_765 2_765 49.4(3)
F5 K1 F5 7_765 2_765 50.0(4)
F4 K2 F4 4_765 6_645 110.3(6)
F4 K2 F4 4_765 5 110.3(6)
F4 K2 F4 6_645 5 110.3(6)
F4 K2 F6 4_765 2_755 58.64(15)
F4 K2 F6 6_645 2_755 151.8(11)
F4 K2 F6 5 2_755 58.64(15)
F4 K2 F6 4_765 3_665 151.8(11)
F4 K2 F6 6_645 3_665 58.64(15)
F4 K2 F6 5 3_665 58.64(15)
F6 K2 F6 2_755 3_665 117.3(3)
F4 K2 F6 4_765 1_545 58.64(15)
F4 K2 F6 6_645 1_545 58.64(15)
F4 K2 F6 5 1_545 151.8(11)
F6 K2 F6 2_755 1_545 117.3(3)
F6 K2 F6 3_665 1_545 117.3(3)
F4 K2 F7 4_765 5 59.3(4)
F4 K2 F7 6_645 5 101.0(8)
F4 K2 F7 5 5 59.3(4)
F6 K2 F7 2_755 5 50.8(4)
F6 K2 F7 3_665 5 95.6(6)
F6 K2 F7 1_545 5 95.6(6)
F4 K2 F7 4_765 4_765 59.3(4)
F4 K2 F7 6_645 4_765 59.3(4)
F4 K2 F7 5 4_765 101.0(8)
F6 K2 F7 2_755 4_765 95.6(6)
F6 K2 F7 3_665 4_765 95.6(6)
F6 K2 F7 1_545 4_765 50.8(4)
F7 K2 F7 5 4_765 50.6(5)
F4 K2 F7 4_765 6_645 101.0(8)
F4 K2 F7 6_645 6_645 59.3(4)
F4 K2 F7 5 6_645 59.3(4)
F6 K2 F7 2_755 6_645 95.6(6)
F6 K2 F7 3_665 6_645 50.8(4)
F6 K2 F7 1_545 6_645 95.6(6)
F7 K2 F7 5 6_645 50.6(5)
F7 K2 F7 4_765 6_645 50.6(5)
F4 K2 F5 4_765 9 150.0(5)
F4 K2 F5 6_645 9 59.0(4)
F4 K2 F5 5 9 99.6(3)
F6 K2 F5 2_755 9 143.6(6)
F6 K2 F5 3_665 9 50.9(3)
F6 K2 F5 1_545 9 95.5(3)
F7 K2 F5 5 9 146.0(6)
F7 K2 F5 4_765 9 118.3(4)
F7 K2 F5 6_645 9 96.3(4)
F4 K2 F5 4_765 1_545 150.0(5)
F4 K2 F5 6_645 1_545 99.6(3)
F4 K2 F5 5 1_545 59.0(4)
F6 K2 F5 2_755 1_545 95.5(3)
F6 K2 F5 3_665 1_545 50.9(3)
F6 K2 F5 1_545 1_545 143.6(6)
F7 K2 F5 5 1_545 118.3(4)
F7 K2 F5 4_765 1_545 146.0(6)
F7 K2 F5 6_645 1_545 96.3(4)
F5 K2 F5 9 1_545 49.0(4)
F4 K2 F5 4_765 2_755 99.6(3)
F4 K2 F5 6_645 2_755 59.0(4)
F4 K2 F5 5 2_755 150.0(5)
F6 K2 F5 2_755 2_755 143.6(6)
F6 K2 F5 3_665 2_755 95.5(3)
F6 K2 F5 1_545 2_755 50.9(3)
F7 K2 F5 5 2_755 146.0(6)
F7 K2 F5 4_765 2_755 96.3(4)
F7 K2 F5 6_645 2_755 118.3(4)
F5 K2 F5 9 2_755 50.4(4)
F5 K2 F5 1_545 2_755 93.4(7)
F6 Lu1 F6 2_755 . 76.0(6)
F6 Lu1 F5 2_755 7_765 77.6(4)
F6 Lu1 F5 . 7_765 121.7(4)
F6 Lu1 F5 2_755 2_765 121.7(4)
F6 Lu1 F5 . 2_765 77.6(4)
F5 Lu1 F5 7_765 2_765 73.8(7)
F6 Lu1 F3 2_755 . 79.4(3)
F6 Lu1 F3 . . 79.4(4)
F5 Lu1 F3 7_765 . 143.1(4)
F5 Lu1 F3 2_765 . 143.1(4)
F6 Lu1 F1 2_755 . 141.9(3)
F6 Lu1 F1 . . 141.9(3)
F5 Lu1 F1 7_765 . 80.4(4)
F5 Lu1 F1 2_765 . 80.4(4)
F3 Lu1 F1 . . 101.2(5)
F6 Lu1 F4 2_755 5 80.0(4)
F6 Lu1 F4 . 5 141.2(4)
F5 Lu1 F4 7_765 5 81.3(5)
F5 Lu1 F4 2_765 5 141.1(4)
F3 Lu1 F4 . 5 66.5(3)
F1 Lu1 F4 . 5 66.2(3)
F6 Lu1 F4 2_755 6_655 141.2(4)
F6 Lu1 F4 . 6_655 80.0(4)
F5 Lu1 F4 7_765 6_655 141.1(4)
F5 Lu1 F4 2_765 6_655 81.3(4)
F3 Lu1 F4 . 6_655 66.5(3)
F1 Lu1 F4 . 6_655 66.2(3)
F4 Lu1 F4 5 6_655 101.5(6)
F6 Lu1 Lu2 2_755 5 73.8(3)
F6 Lu1 Lu2 . 5 109.5(3)
F5 Lu1 Lu2 7_765 5 111.5(4)
F5 Lu1 Lu2 2_765 5 164.5(2)
F3 Lu1 Lu2 . 5 33.39(11)
F1 Lu1 Lu2 . 5 86.0(4)
F4 Lu1 Lu2 5 5 33.5(3)
F4 Lu1 Lu2 6_655 5 86.3(3)
F6 Lu1 Lu2 2_755 6_655 109.5(3)
F6 Lu1 Lu2 . 6_655 73.8(3)
F5 Lu1 Lu2 7_765 6_655 164.5(2)
F5 Lu1 Lu2 2_765 6_655 111.5(4)
F3 Lu1 Lu2 . 6_655 33.39(11)
F1 Lu1 Lu2 . 6_655 86.0(4)
F4 Lu1 Lu2 5 6_655 86.3(3)
F4 Lu1 Lu2 6_655 6_655 33.5(3)
Lu2 Lu1 Lu2 5 6_655 59.63(3)
F6 Lu1 Lu1 2_755 3_665 110.1(3)
F6 Lu1 Lu1 . 3_665 163.5(3)
F5 Lu1 Lu1 7_765 3_665 74.8(2)
F5 Lu1 Lu1 2_765 3_665 109.8(3)
F3 Lu1 Lu1 . 3_665 86.6(2)
F1 Lu1 Lu1 . 3_665 33.30(19)
F4 Lu1 Lu1 5 3_665 33.3(2)
F4 Lu1 Lu1 6_655 3_665 86.5(2)
Lu2 Lu1 Lu1 5 3_665 59.846(14)
Lu2 Lu1 Lu1 6_655 3_665 89.705(14)
F6 Lu1 Lu1 2_755 2_655 163.5(3)
F6 Lu1 Lu1 . 2_655 110.1(3)
F5 Lu1 Lu1 7_765 2_655 109.8(3)
F5 Lu1 Lu1 2_765 2_655 74.8(2)
F3 Lu1 Lu1 . 2_655 86.6(2)
F1 Lu1 Lu1 . 2_655 33.30(19)
F4 Lu1 Lu1 5 2_655 86.5(2)
F4 Lu1 Lu1 6_655 2_655 33.3(2)
Lu2 Lu1 Lu1 5 2_655 89.705(14)
Lu2 Lu1 Lu1 6_655 2_655 59.846(14)
Lu1 Lu1 Lu1 3_665 2_655 60.0
F5 Lu2 F5 . 9_565 77.4(8)
F5 Lu2 F7 . 2_765 121.2(4)
F5 Lu2 F7 9_565 2_765 74.9(4)
F5 Lu2 F7 . . 74.9(4)
F5 Lu2 F7 9_565 . 121.2(4)
F7 Lu2 F7 2_765 . 77.1(6)
F5 Lu2 F2 . . 80.2(4)
F5 Lu2 F2 9_565 . 80.2(4)
F7 Lu2 F2 2_765 . 141.5(3)
F7 Lu2 F2 . . 141.5(3)
F5 Lu2 F4 . . 141.3(4)
F5 Lu2 F4 9_565 . 141.3(4)
F7 Lu2 F4 2_765 . 81.3(4)
F7 Lu2 F4 . . 81.3(4)
F2 Lu2 F4 . . 101.6(5)
F5 Lu2 F3 . 6_554 79.8(5)
F5 Lu2 F3 9_565 6_554 142.6(4)
F7 Lu2 F3 2_765 6_554 142.5(4)
F7 Lu2 F3 . 6_554 80.0(4)
F2 Lu2 F3 . 6_554 66.9(3)
F4 Lu2 F3 . 6_554 66.2(3)
F5 Lu2 F3 . 5_564 142.6(4)
F5 Lu2 F3 9_565 5_564 79.8(5)
F7 Lu2 F3 2_765 5_564 80.0(4)
F7 Lu2 F3 . 5_564 142.5(4)
F2 Lu2 F3 . 5_564 66.9(3)
F4 Lu2 F3 . 5_564 66.2(3)
F3 Lu2 F3 6_554 5_564 101.9(6)
F5 Lu2 Lu2 . 3_565 110.0(3)
F5 Lu2 Lu2 9_565 3_565 73.5(2)
F7 Lu2 Lu2 2_765 3_565 110.1(3)
F7 Lu2 Lu2 . 3_565 165.3(3)
F2 Lu2 Lu2 . 3_565 33.26(17)
F4 Lu2 Lu2 . 3_565 87.0(2)
F3 Lu2 Lu2 6_554 3_565 87.1(2)
F3 Lu2 Lu2 5_564 3_565 34.2(2)
F5 Lu2 Lu2 . 2_665 73.5(2)
F5 Lu2 Lu2 9_565 2_665 110.0(3)
F7 Lu2 Lu2 2_765 2_665 165.3(3)
F7 Lu2 Lu2 . 2_665 110.1(3)
F2 Lu2 Lu2 . 2_665 33.26(17)
F4 Lu2 Lu2 . 2_665 87.0(2)
F3 Lu2 Lu2 6_554 2_665 34.2(2)
F3 Lu2 Lu2 5_564 2_665 87.1(2)
Lu2 Lu2 Lu2 3_565 2_665 60.0
F5 Lu2 Lu1 . 6_554 109.4(4)
F5 Lu2 Lu1 9_565 6_554 163.8(3)
F7 Lu2 Lu1 2_765 6_554 111.5(3)
F7 Lu2 Lu1 . 6_554 75.0(3)
F2 Lu2 Lu1 . 6_554 86.5(3)
F4 Lu2 Lu1 . 6_554 33.65(11)
F3 Lu2 Lu1 6_554 6_554 32.9(3)
F3 Lu2 Lu1 5_564 6_554 86.6(3)
Lu2 Lu2 Lu1 3_565 6_554 90.295(15)
Lu2 Lu2 Lu1 2_665 6_554 60.187(13)
F5 Lu2 Lu1 . 5_564 163.8(3)
F5 Lu2 Lu1 9_565 5_564 109.4(4)
F7 Lu2 Lu1 2_765 5_564 75.0(3)
F7 Lu2 Lu1 . 5_564 111.5(3)
F2 Lu2 Lu1 . 5_564 86.5(3)
F4 Lu2 Lu1 . 5_564 33.65(11)
F3 Lu2 Lu1 6_554 5_564 86.6(3)
F3 Lu2 Lu1 5_564 5_564 32.9(3)
Lu2 Lu2 Lu1 3_565 5_564 60.187(13)
Lu2 Lu2 Lu1 2_665 5_564 90.295(14)
Lu1 Lu2 Lu1 6_554 5_564 60.31(3)
Lu1 F1 Lu1 . 3_665 113.4(4)
Lu1 F1 Lu1 . 2_655 113.4(4)
Lu1 F1 Lu1 3_665 2_655 113.4(4)
Lu1 F1 K1 . . 105.2(5)
Lu1 F1 K1 3_665 . 105.2(5)
Lu1 F1 K1 2_655 . 105.2(5)
Lu2 F2 Lu2 2_665 3_565 113.5(3)
Lu2 F2 Lu2 2_665 . 113.5(3)
Lu2 F2 Lu2 3_565 . 113.5(3)
Lu1 F3 Lu2 . 5 113.7(3)
Lu1 F3 Lu2 . 6_655 113.7(3)
Lu2 F3 Lu2 5 6_655 111.6(5)
Lu1 F3 K1 . 4_765 106.2(6)
Lu2 F3 K1 5 4_765 105.4(4)
Lu2 F3 K1 6_655 4_765 105.4(4)
Lu2 F4 Lu1 . 6_554 112.8(4)
Lu2 F4 Lu1 . 5_564 112.8(4)
Lu1 F4 Lu1 6_554 5_564 113.3(5)
Lu2 F4 K2 . 4_764 105.1(6)
Lu1 F4 K2 6_554 4_764 105.9(5)
Lu1 F4 K2 5_564 4_764 105.9(5)
Lu2 F5 Lu1 . 3_675 144.8(4)
Lu2 F5 K1 . 1_565 98.1(8)
Lu1 F5 K1 3_675 1_565 96.9(4)
Lu2 F5 K2 . 1_565 100.8(4)
Lu1 F5 K2 3_675 1_565 94.1(8)
K1 F5 K2 1_565 1_565 128.8(3)
Lu1 F6 Lu1 3_775 . 147.0(6)
Lu1 F6 K1 3_775 4_765 97.4(3)
Lu1 F6 K1 . 4_765 97.4(3)
Lu1 F6 K2 3_775 1_565 96.6(3)
Lu1 F6 K2 . 1_565 96.6(3)
K1 F6 K2 4_765 1_565 129.1(8)
Lu2 F7 Lu2 3_675 . 150.5(6)
Lu2 F7 K1 3_675 1_565 97.3(3)
Lu2 F7 K1 . 1_565 97.3(3)
Lu2 F7 K2 3_675 4_764 95.3(3)
Lu2 F7 K2 . 4_764 95.3(3)
K1 F7 K2 1_565 4_764 128.6(8)

loop_
_geom_bond_atom_site_label_1
_geom_bond_atom_site_label_2
_geom_bond_site_symmetry_2
_geom_bond_distance
K1 F3 6_544 2.722(14)
K1 F3 4_764 2.722(14)
K1 F3 5_564 2.722(14)
K1 F1 . 2.74(3)
K1 F6 4_764 3.12(2)
K1 F6 6_544 3.12(2)
K1 F6 5_564 3.12(2)
K1 F7 1_545 3.124(13)
K1 F7 3_565 3.124(13)
K1 F7 2_765 3.124(13)
K1 F5 7_765 3.125(18)
K1 F5 2_765 3.125(18)
K2 F4 4_765 2.702(14)
K2 F4 6_645 2.702(14)
K2 F4 5 2.702(14)
K2 F6 2_755 3.148(12)
K2 F6 3_665 3.148(12)
K2 F6 1_545 3.148(12)
K2 F7 5 3.16(3)
K2 F7 4_765 3.16(3)
K2 F7 6_645 3.16(3)
K2 F5 9 3.21(2)
K2 F5 1_545 3.21(2)
K2 F5 2_755 3.21(2)
Lu1 F6 2_755 2.165(3)
Lu1 F6 . 2.165(3)
Lu1 F5 7_765 2.197(17)
Lu1 F5 2_765 2.197(17)
Lu1 F3 . 2.298(13)
Lu1 F1 . 2.327(5)
Lu1 F4 5 2.328(6)
Lu1 F4 6_655 2.328(6)
Lu1 Lu2 5 3.8725(12)
Lu1 Lu2 6_655 3.8725(12)
Lu1 Lu1 3_665 3.8905(16)
Lu1 Lu1 2_655 3.8905(16)
Lu2 F5 . 2.130(17)
Lu2 F5 9_565 2.130(17)
Lu2 F7 2_765 2.167(3)
Lu2 F7 . 2.167(3)
Lu2 F2 . 2.302(4)
Lu2 F4 . 2.320(13)
Lu2 F3 6_554 2.327(6)
Lu2 F3 5_564 2.327(6)
Lu2 Lu2 3_565 3.8505(12)
Lu2 Lu2 2_665 3.8505(12)
Lu2 Lu1 6_554 3.8725(12)
Lu2 Lu1 5_564 3.8725(12)
F1 Lu1 3_665 2.327(5)
F1 Lu1 2_655 2.327(5)
F2 Lu2 2_665 2.302(4)
F2 Lu2 3_565 2.302(4)
F3 Lu2 5 2.327(6)
F3 Lu2 6_655 2.327(6)
F3 K1 4_765 2.722(14)
F4 Lu1 6_554 2.328(6)
F4 Lu1 5_564 2.328(6)
F4 K2 4_764 2.702(14)
F5 Lu1 3_675 2.197(17)
F5 K1 1_565 3.125(18)
F5 K2 1_565 3.21(2)
F6 Lu1 3_775 2.165(3)
F6 K1 4_765 3.12(2)
F6 K2 1_565 3.148(12)
F7 Lu2 3_675 2.167(3)
F7 K1 1_565 3.124(13)
F7 K2 4_764 3.16(3)
